data_1546992
loop_
_publ_author_name
'Guo, Guiyu'
'Wan, Saihong'
'Si, Xiaodong'
'Jiang, Qijian'
'Jia, Yuanyuan'
'Yang, Luo'
'Zhou, Wang'

_publ_section_title
;
 From Simple to Complex: Rhodium(III)-Catalyzed C-C Bond Cleavage and C-H
 Bond Functionalization for the Synthesis of
 3a,8b-Dihydro-1H-cyclopenta[b]benzofuran-1-ones.
;
_journal_issue 19
_journal_name_full 'Organic letters'
_journal_page_first 5026
_journal_page_last 5029
_journal_paper_doi 10.1021/acs.orglett.7b02052
_journal_volume 19
_journal_year 2017
_chemical_formula_moiety 'C29 H20 O2'
_chemical_formula_sum 'C29 H20 O2'
_chemical_formula_weight 400.45
_chemical_name_systematic
; 
 ? 
;
_space_group_IT_number 14
_symmetry_cell_setting monoclinic
_symmetry_space_group_name_Hall '-P 2ybc'
_symmetry_space_group_name_H-M 'P 1 21/c 1'
_atom_sites_solution_hydrogens geom
_atom_sites_solution_primary direct
_atom_sites_solution_secondary difmap
_audit_creation_method SHELXL-97
_cell_angle_alpha 90.00
_cell_angle_beta 113.721(3)
_cell_angle_gamma 90.00
_cell_formula_units_Z 8
_cell_length_a 19.2095(11)
_cell_length_b 8.4395(5)
_cell_length_c 27.5953(12)
_cell_measurement_reflns_used 7931
_cell_measurement_temperature 100(2)
_cell_measurement_theta_max 28.12
_cell_measurement_theta_min 2.18
_cell_volume 4095.8(4)
_computing_cell_refinement 'SAINT (Bruker, 2002)'
_computing_data_collection 'SMART (Bruker, 2002)'
_computing_data_reduction SAINT
_computing_molecular_graphics 'XP (Bruker, 2002)'
_computing_publication_material 'SHELXL-97 (Bruker, 2002)'
_computing_structure_refinement 'SHELXL-97 (Sheldrick, 1997)'
_computing_structure_solution 'SHELXS-97 (Sheldrick, 1997)'
_diffrn_ambient_temperature 100(2)
_diffrn_measured_fraction_theta_full 0.997
_diffrn_measured_fraction_theta_max 0.997
_diffrn_measurement_device_type 'Bruker APEX II area-detector diffractometer'
_diffrn_measurement_method '\f and \w scans'
_diffrn_radiation_monochromator graphite
_diffrn_radiation_source 'fine-focus sealed tube'
_diffrn_radiation_type MoK\a
_diffrn_radiation_wavelength 0.71073
_diffrn_reflns_av_R_equivalents 0.0412
_diffrn_reflns_av_sigmaI/netI 0.0394
_diffrn_reflns_limit_h_max 23
_diffrn_reflns_limit_h_min -23
_diffrn_reflns_limit_k_max 10
_diffrn_reflns_limit_k_min -10
_diffrn_reflns_limit_l_max 33
_diffrn_reflns_limit_l_min -34
_diffrn_reflns_number 32001
_diffrn_reflns_theta_full 26.00
_diffrn_reflns_theta_max 26.00
_diffrn_reflns_theta_min 1.16
_exptl_absorpt_coefficient_mu 0.080
_exptl_absorpt_correction_T_max 0.9857
_exptl_absorpt_correction_T_min 0.9802
_exptl_absorpt_correction_type multi-scan
_exptl_absorpt_process_details 'SADABS (Bruker, 2002)'
_exptl_crystal_colour Yellow
_exptl_crystal_density_diffrn 1.299
_exptl_crystal_density_method 'not measured'
_exptl_crystal_description Block
_exptl_crystal_F_000 1680
_exptl_crystal_size_max 0.25
_exptl_crystal_size_mid 0.22
_exptl_crystal_size_min 0.18
_refine_diff_density_max 0.242
_refine_diff_density_min -0.291
_refine_diff_density_rms 0.047
_refine_ls_extinction_method none
_refine_ls_goodness_of_fit_ref 1.048
_refine_ls_hydrogen_treatment constr
_refine_ls_matrix_type full
_refine_ls_number_parameters 559
_refine_ls_number_reflns 8037
_refine_ls_number_restraints 0
_refine_ls_restrained_S_all 1.048
_refine_ls_R_factor_all 0.0687
_refine_ls_R_factor_gt 0.0428
_refine_ls_shift/su_max 0.001
_refine_ls_shift/su_mean 0.000
_refine_ls_structure_factor_coef Fsqd
_refine_ls_weighting_details 'calc w=1/[\s^2^(Fo^2^)+(0.0676P)^2^+0.0000P] where P=(Fo^2^+2Fc^2^)/3'
_refine_ls_weighting_scheme calc
_refine_ls_wR_factor_gt 0.1109
_refine_ls_wR_factor_ref 0.1223
_reflns_number_gt 5731
_reflns_number_total 8037
_reflns_threshold_expression I>2\s(I)
_cod_data_source_file ol7b02052_si_002.cif
_cod_data_source_block mo_20141210c_0m
_cod_depositor_comments
;
The following automatic conversions were performed:

'_symmetry_cell_setting' value 'Monoclinic' changed to 'monoclinic'
according to
/home/data/users/saulius/crontab/automatic-downloads/rss-feeds/ACS/lib/dictionaries/cif_core.dic
dictionary named 'cif_core.dic' version 2.4.2 from 2011-04-26.

'_exptl_absorpt_correction_type' value 'Multi-scan' changed to
'multi-scan' according to
/home/data/users/saulius/crontab/automatic-downloads/rss-feeds/ACS/lib/dictionaries/cif_core.dic
dictionary named 'cif_core.dic' version 2.4.2 from 2011-04-26.

Automatic conversion script
Id: cif_fix_values 4973 2017-02-22 13:04:09Z antanas 

 Adding full bibliography for 1546992--1546994.cif.
;
_cod_original_cell_volume 4095.7(4)
_cod_original_sg_symbol_H-M 'P 21/c'
_cod_database_code 1546992

loop_
_symmetry_equiv_pos_as_xyz
'x, y, z'
'-x, y+1/2, -z+1/2'
'-x, -y, -z'
'x, -y-1/2, z-1/2'

loop_
_atom_site_label
_atom_site_type_symbol
_atom_site_fract_x
_atom_site_fract_y
_atom_site_fract_z
_atom_site_U_iso_or_equiv
_atom_site_adp_type
_atom_site_occupancy
_atom_site_symmetry_multiplicity
_atom_site_calc_flag
_atom_site_refinement_flags
O1 O 0.14516(6) -0.17929(13) 0.49755(4) 0.0241(3) Uani 1 1 d .
O2 O 0.24328(5) -0.09857(12) 0.67428(4) 0.0189(2) Uani 1 1 d .
C1 C 0.43378(8) -0.24674(18) 0.63534(6) 0.0202(3) Uani 1 1 d .
H1 H 0.4150 -0.2893 0.6014 0.024 Uiso 1 1 calc R
C2 C 0.50794(8) -0.27765(19) 0.66987(6) 0.0230(4) Uani 1 1 d .
H2 H 0.5380 -0.3442 0.6595 0.028 Uiso 1 1 calc R
C3 C 0.53780(9) -0.20985(19) 0.71997(6) 0.0245(4) Uani 1 1 d .
H3 H 0.5880 -0.2292 0.7428 0.029 Uiso 1 1 calc R
C4 C 0.49242(9) -0.1133(2) 0.73577(6) 0.0249(4) Uani 1 1 d .
H4 H 0.5124 -0.0668 0.7691 0.030 Uiso 1 1 calc R
C5 C 0.41733(8) -0.08589(18) 0.70200(6) 0.0208(3) Uani 1 1 d .
H5 H 0.3870 -0.0230 0.7133 0.025 Uiso 1 1 calc R
C6 C 0.38659(8) -0.15144(18) 0.65118(6) 0.0178(3) Uani 1 1 d .
C7 C 0.30658(8) -0.12536(17) 0.61489(6) 0.0167(3) Uani 1 1 d .
C8 C 0.27025(8) -0.19246(18) 0.56712(6) 0.0190(3) Uani 1 1 d .
H8 H 0.2930 -0.2627 0.5520 0.023 Uiso 1 1 calc R
C9 C 0.19113(8) -0.14262(18) 0.54172(6) 0.0177(3) Uani 1 1 d .
C10 C 0.17278(8) -0.03543(18) 0.58000(5) 0.0165(3) Uani 1 1 d .
C11 C 0.25269(8) -0.02148(17) 0.62968(5) 0.0159(3) Uani 1 1 d .
C12 C 0.17049(8) -0.15842(18) 0.65643(6) 0.0182(3) Uani 1 1 d .
C13 C 0.12668(8) -0.12786(17) 0.60381(6) 0.0180(3) Uani 1 1 d .
C14 C 0.05217(9) -0.18104(19) 0.58123(6) 0.0239(4) Uani 1 1 d .
H14 H 0.0221 -0.1625 0.5457 0.029 Uiso 1 1 calc R
C15 C 0.02349(9) -0.2627(2) 0.61294(7) 0.0277(4) Uani 1 1 d .
H15 H -0.0263 -0.2997 0.5984 0.033 Uiso 1 1 calc R
C16 C 0.06834(9) -0.28964(19) 0.66603(7) 0.0272(4) Uani 1 1 d .
H16 H 0.0478 -0.3436 0.6866 0.033 Uiso 1 1 calc R
C17 C 0.14300(9) -0.23797(19) 0.68904(6) 0.0232(4) Uani 1 1 d .
H17 H 0.1732 -0.2557 0.7246 0.028 Uiso 1 1 calc R
C18 C 0.13928(8) 0.12309(18) 0.55537(6) 0.0187(3) Uani 1 1 d .
C19 C 0.16543(8) 0.19942(19) 0.52113(6) 0.0235(4) Uani 1 1 d .
H19 H 0.1964 0.1452 0.5081 0.028 Uiso 1 1 calc R
C20 C 0.14570(9) 0.3551(2) 0.50630(6) 0.0283(4) Uani 1 1 d .
H20 H 0.1643 0.4052 0.4839 0.034 Uiso 1 1 calc R
C21 C 0.09865(9) 0.4367(2) 0.52445(6) 0.0299(4) Uani 1 1 d .
H21 H 0.0868 0.5424 0.5153 0.036 Uiso 1 1 calc R
C22 C 0.06927(9) 0.3597(2) 0.55650(6) 0.0306(4) Uani 1 1 d .
H22 H 0.0361 0.4125 0.5678 0.037 Uiso 1 1 calc R
C23 C 0.08944(9) 0.2043(2) 0.57158(6) 0.0247(4) Uani 1 1 d .
H23 H 0.0693 0.1533 0.5929 0.030 Uiso 1 1 calc R
C24 C 0.27783(8) 0.14759(18) 0.64557(5) 0.0178(3) Uani 1 1 d .
C25 C 0.32504(8) 0.22629(19) 0.62652(6) 0.0230(4) Uani 1 1 d .
H25 H 0.3466 0.1713 0.6068 0.028 Uiso 1 1 calc R
C26 C 0.34043(9) 0.3865(2) 0.63666(6) 0.0294(4) Uani 1 1 d .
H26 H 0.3726 0.4379 0.6240 0.035 Uiso 1 1 calc R
C27 C 0.30822(9) 0.4695(2) 0.66544(6) 0.0320(4) Uani 1 1 d .
H27 H 0.3181 0.5771 0.6718 0.038 Uiso 1 1 calc R
C28 C 0.26129(10) 0.3924(2) 0.68474(7) 0.0334(4) Uani 1 1 d .
H28 H 0.2394 0.4484 0.7041 0.040 Uiso 1 1 calc R
C29 C 0.24671(9) 0.2318(2) 0.67544(6) 0.0259(4) Uani 1 1 d .
H29 H 0.2160 0.1801 0.6892 0.031 Uiso 1 1 calc R
O3 O 0.64421(6) 0.40157(13) 0.49695(4) 0.0237(3) Uani 1 1 d .
O4 O 0.73575(5) 0.47100(12) 0.67358(4) 0.0194(2) Uani 1 1 d .
C30 C 0.93228(8) 0.33424(19) 0.63685(6) 0.0222(3) Uani 1 1 d .
H30 H 0.9167 0.3065 0.6014 0.027 Uiso 1 1 calc R
C31 C 1.00503(9) 0.2982(2) 0.67237(6) 0.0266(4) Uani 1 1 d .
H31 H 1.0379 0.2450 0.6608 0.032 Uiso 1 1 calc R
C32 C 1.02965(9) 0.34066(19) 0.72529(6) 0.0248(4) Uani 1 1 d .
H32 H 1.0787 0.3161 0.7490 0.030 Uiso 1 1 calc R
C33 C 0.98069(8) 0.41969(19) 0.74239(6) 0.0231(4) Uani 1 1 d .
H33 H 0.9970 0.4488 0.7778 0.028 Uiso 1 1 calc R
C34 C 0.90749(8) 0.45569(18) 0.70708(6) 0.0201(3) Uani 1 1 d .
H34 H 0.8751 0.5094 0.7190 0.024 Uiso 1 1 calc R
C35 C 0.88159(8) 0.41247(18) 0.65383(6) 0.0187(3) Uani 1 1 d .
C36 C 0.80264(8) 0.44231(17) 0.61660(6) 0.0174(3) Uani 1 1 d .
C37 C 0.76749(8) 0.37925(18) 0.56805(6) 0.0198(3) Uani 1 1 d .
H37 H 0.7905 0.3089 0.5531 0.024 Uiso 1 1 calc R
C38 C 0.68932(8) 0.43384(18) 0.54167(6) 0.0188(3) Uani 1 1 d .
C39 C 0.67085(8) 0.54257(18) 0.57978(5) 0.0170(3) Uani 1 1 d .
C40 C 0.74913(8) 0.54863(18) 0.63074(5) 0.0164(3) Uani 1 1 d .
C41 C 0.66272(8) 0.41237(17) 0.65341(6) 0.0177(3) Uani 1 1 d .
C42 C 0.62121(8) 0.45104(18) 0.60098(6) 0.0179(3) Uani 1 1 d .
C43 C 0.54634(8) 0.40058(19) 0.57611(6) 0.0227(3) Uani 1 1 d .
H43 H 0.5176 0.4253 0.5408 0.027 Uiso 1 1 calc R
C44 C 0.51521(9) 0.3123(2) 0.60501(6) 0.0255(4) Uani 1 1 d .
H44 H 0.4650 0.2783 0.5889 0.031 Uiso 1 1 calc R
C45 C 0.55826(9) 0.27406(19) 0.65768(6) 0.0254(4) Uani 1 1 d .
H45 H 0.5366 0.2136 0.6761 0.030 Uiso 1 1 calc R
C46 C 0.63328(9) 0.32467(19) 0.68330(6) 0.0227(3) Uani 1 1 d .
H46 H 0.6622 0.3009 0.7187 0.027 Uiso 1 1 calc R
C47 C 0.64113(8) 0.70309(18) 0.55543(6) 0.0182(3) Uani 1 1 d .
C48 C 0.66446(9) 0.77073(19) 0.51835(6) 0.0234(4) Uani 1 1 d .
H48 H 0.6925 0.7109 0.5043 0.028 Uiso 1 1 calc R
C49 C 0.64621(9) 0.9264(2) 0.50227(6) 0.0288(4) Uani 1 1 d .
H49 H 0.6623 0.9702 0.4776 0.035 Uiso 1 1 calc R
C50 C 0.60450(9) 1.0167(2) 0.52240(7) 0.0317(4) Uani 1 1 d .
H50 H 0.5934 1.1218 0.5121 0.038 Uiso 1 1 calc R
C51 C 0.57923(10) 0.9503(2) 0.55808(7) 0.0336(4) Uani 1 1 d .
H51 H 0.5501 1.0100 0.5713 0.040 Uiso 1 1 calc R
C52 C 0.59710(9) 0.7950(2) 0.57414(6) 0.0270(4) Uani 1 1 d .
H52 H 0.5793 0.7511 0.5979 0.032 Uiso 1 1 calc R
C53 C 0.77764(8) 0.71486(18) 0.64820(6) 0.0185(3) Uani 1 1 d .
C54 C 0.82402(9) 0.7908(2) 0.62732(6) 0.0247(4) Uani 1 1 d .
H54 H 0.8427 0.7344 0.6062 0.030 Uiso 1 1 calc R
C55 C 0.84242(10) 0.9495(2) 0.63794(6) 0.0333(4) Uani 1 1 d .
H55 H 0.8735 0.9992 0.6240 0.040 Uiso 1 1 calc R
C56 C 0.81461(10) 1.0340(2) 0.66915(7) 0.0380(5) Uani 1 1 d .
H56 H 0.8268 1.1405 0.6762 0.046 Uiso 1 1 calc R
C57 C 0.76874(10) 0.9602(2) 0.68984(7) 0.0351(4) Uani 1 1 d .
H57 H 0.7496 1.0175 0.7106 0.042 Uiso 1 1 calc R
C58 C 0.75079(9) 0.8007(2) 0.67998(6) 0.0269(4) Uani 1 1 d .
H58 H 0.7207 0.7512 0.6947 0.032 Uiso 1 1 calc R

loop_
_atom_site_aniso_label
_atom_site_aniso_U_11
_atom_site_aniso_U_22
_atom_site_aniso_U_33
_atom_site_aniso_U_23
_atom_site_aniso_U_13
_atom_site_aniso_U_12
O1 0.0239(6) 0.0283(7) 0.0181(6) -0.0053(5) 0.0062(5) -0.0015(5)
O2 0.0193(5) 0.0218(6) 0.0169(5) 0.0019(4) 0.0085(4) -0.0017(4)
C1 0.0231(8) 0.0182(8) 0.0219(8) -0.0007(6) 0.0117(7) -0.0015(6)
C2 0.0226(8) 0.0217(9) 0.0285(9) 0.0032(7) 0.0143(7) 0.0037(7)
C3 0.0187(8) 0.0258(9) 0.0261(9) 0.0047(7) 0.0061(7) 0.0018(7)
C4 0.0244(8) 0.0268(9) 0.0204(8) -0.0009(7) 0.0058(7) 0.0005(7)
C5 0.0214(8) 0.0207(8) 0.0200(8) 0.0003(6) 0.0080(6) 0.0024(7)
C6 0.0193(7) 0.0148(8) 0.0206(8) 0.0024(6) 0.0092(6) -0.0014(6)
C7 0.0208(7) 0.0129(8) 0.0184(8) 0.0018(6) 0.0102(6) -0.0010(6)
C8 0.0225(8) 0.0173(8) 0.0191(8) -0.0011(6) 0.0103(6) 0.0020(6)
C9 0.0230(8) 0.0148(8) 0.0178(8) 0.0008(6) 0.0107(7) -0.0021(6)
C10 0.0177(7) 0.0167(8) 0.0156(7) -0.0015(6) 0.0071(6) -0.0015(6)
C11 0.0186(7) 0.0160(8) 0.0142(7) 0.0017(6) 0.0078(6) 0.0012(6)
C12 0.0195(7) 0.0148(8) 0.0226(8) -0.0018(6) 0.0111(6) 0.0007(6)
C13 0.0216(8) 0.0148(8) 0.0206(8) -0.0034(6) 0.0117(6) -0.0021(6)
C14 0.0241(8) 0.0242(9) 0.0247(8) -0.0036(7) 0.0110(7) -0.0019(7)
C15 0.0264(9) 0.0270(10) 0.0348(10) -0.0074(8) 0.0175(8) -0.0103(7)
C16 0.0349(9) 0.0213(9) 0.0353(10) -0.0013(7) 0.0244(8) -0.0067(7)
C17 0.0300(8) 0.0189(9) 0.0248(9) 0.0029(7) 0.0153(7) 0.0013(7)
C18 0.0157(7) 0.0187(8) 0.0174(8) -0.0006(6) 0.0023(6) -0.0012(6)
C19 0.0196(8) 0.0246(9) 0.0257(9) 0.0038(7) 0.0085(7) 0.0013(7)
C20 0.0232(8) 0.0271(10) 0.0298(9) 0.0105(8) 0.0054(7) -0.0030(7)
C21 0.0276(9) 0.0183(9) 0.0326(10) 0.0041(7) 0.0004(7) 0.0009(7)
C22 0.0317(9) 0.0267(10) 0.0301(9) 0.0001(8) 0.0091(8) 0.0093(8)
C23 0.0281(8) 0.0252(9) 0.0221(8) 0.0021(7) 0.0112(7) 0.0045(7)
C24 0.0178(7) 0.0173(8) 0.0145(7) -0.0004(6) 0.0026(6) 0.0013(6)
C25 0.0235(8) 0.0212(9) 0.0234(8) -0.0003(7) 0.0086(7) -0.0015(7)
C26 0.0307(9) 0.0234(10) 0.0286(9) 0.0035(7) 0.0062(8) -0.0062(7)
C27 0.0359(10) 0.0137(9) 0.0349(10) -0.0034(7) 0.0023(8) -0.0023(7)
C28 0.0350(10) 0.0250(10) 0.0371(10) -0.0130(8) 0.0113(8) 0.0033(8)
C29 0.0246(8) 0.0252(9) 0.0282(9) -0.0067(7) 0.0112(7) -0.0013(7)
O3 0.0237(6) 0.0275(7) 0.0182(6) -0.0056(5) 0.0066(5) -0.0021(5)
O4 0.0182(5) 0.0244(6) 0.0166(5) 0.0014(4) 0.0082(4) -0.0024(4)
C30 0.0241(8) 0.0225(9) 0.0209(8) -0.0004(7) 0.0101(7) -0.0006(7)
C31 0.0241(8) 0.0273(10) 0.0309(9) -0.0001(7) 0.0136(7) 0.0055(7)
C32 0.0204(8) 0.0232(9) 0.0274(9) 0.0044(7) 0.0061(7) 0.0017(7)
C33 0.0250(8) 0.0226(9) 0.0191(8) 0.0011(7) 0.0062(7) -0.0008(7)
C34 0.0209(7) 0.0181(8) 0.0228(8) -0.0018(6) 0.0102(7) 0.0001(6)
C35 0.0205(7) 0.0162(8) 0.0198(8) 0.0025(6) 0.0084(6) -0.0013(6)
C36 0.0221(8) 0.0143(8) 0.0187(8) 0.0027(6) 0.0113(6) -0.0014(6)
C37 0.0229(8) 0.0172(8) 0.0207(8) -0.0010(6) 0.0104(7) 0.0008(6)
C38 0.0230(8) 0.0165(8) 0.0184(8) -0.0005(6) 0.0099(7) -0.0034(6)
C39 0.0177(7) 0.0169(8) 0.0157(7) -0.0021(6) 0.0059(6) -0.0024(6)
C40 0.0190(7) 0.0163(8) 0.0148(7) -0.0001(6) 0.0079(6) -0.0015(6)
C41 0.0187(7) 0.0147(8) 0.0213(8) -0.0024(6) 0.0099(6) -0.0014(6)
C42 0.0219(8) 0.0148(8) 0.0197(8) -0.0020(6) 0.0111(6) -0.0008(6)
C43 0.0224(8) 0.0239(9) 0.0211(8) -0.0021(7) 0.0081(7) -0.0029(7)
C44 0.0210(8) 0.0280(10) 0.0301(9) -0.0062(7) 0.0129(7) -0.0072(7)
C45 0.0281(9) 0.0226(9) 0.0318(9) -0.0002(7) 0.0186(8) -0.0052(7)
C46 0.0279(8) 0.0218(9) 0.0218(8) 0.0025(7) 0.0135(7) 0.0021(7)
C47 0.0170(7) 0.0191(8) 0.0150(7) -0.0014(6) 0.0028(6) -0.0022(6)
C48 0.0226(8) 0.0243(9) 0.0240(8) 0.0018(7) 0.0099(7) -0.0022(7)
C49 0.0288(9) 0.0271(10) 0.0280(9) 0.0071(7) 0.0090(7) -0.0054(8)
C50 0.0338(9) 0.0170(9) 0.0355(10) 0.0043(7) 0.0046(8) 0.0003(8)
C51 0.0406(10) 0.0262(10) 0.0343(10) 0.0012(8) 0.0154(8) 0.0119(8)
C52 0.0336(9) 0.0263(10) 0.0241(9) 0.0032(7) 0.0147(8) 0.0059(7)
C53 0.0174(7) 0.0173(8) 0.0159(7) -0.0002(6) 0.0018(6) -0.0006(6)
C54 0.0249(8) 0.0242(9) 0.0208(8) 0.0004(7) 0.0048(7) -0.0054(7)
C55 0.0377(10) 0.0272(10) 0.0269(9) 0.0039(8) 0.0046(8) -0.0127(8)
C56 0.0506(11) 0.0191(9) 0.0293(10) -0.0010(8) 0.0004(9) -0.0090(9)
C57 0.0421(10) 0.0250(10) 0.0306(10) -0.0097(8) 0.0068(8) 0.0010(8)
C58 0.0290(9) 0.0257(10) 0.0253(9) -0.0063(7) 0.0102(7) -0.0013(7)

loop_
_atom_type_symbol
_atom_type_description
_atom_type_scat_dispersion_real
_atom_type_scat_dispersion_imag
_atom_type_scat_source
C C 0.0033 0.0016 'International Tables Vol C Tables 4.2.6.8 and 6.1.1.4'
H H 0.0000 0.0000 'International Tables Vol C Tables 4.2.6.8 and 6.1.1.4'
O O 0.0106 0.0060 'International Tables Vol C Tables 4.2.6.8 and 6.1.1.4'

loop_
_geom_angle_atom_site_label_1
_geom_angle_atom_site_label_2
_geom_angle_atom_site_label_3
_geom_angle
C12 O2 C11 108.21(10)
C2 C1 C6 120.50(14)
C2 C1 H1 119.8
C6 C1 H1 119.8
C1 C2 C3 120.43(14)
C1 C2 H2 119.8
C3 C2 H2 119.8
C4 C3 C2 119.69(14)
C4 C3 H3 120.2
C2 C3 H3 120.2
C3 C4 C5 120.20(15)
C3 C4 H4 119.9
C5 C4 H4 119.9
C4 C5 C6 120.91(14)
C4 C5 H5 119.5
C6 C5 H5 119.5
C5 C6 C1 118.23(13)
C5 C6 C7 121.75(13)
C1 C6 C7 120.01(13)
C8 C7 C6 126.25(13)
C8 C7 C11 111.27(12)
C6 C7 C11 122.40(12)
C7 C8 C9 112.33(13)
C7 C8 H8 123.8
C9 C8 H8 123.8
O1 C9 C8 127.01(13)
O1 C9 C10 124.14(13)
C8 C9 C10 108.84(12)
C13 C10 C18 115.52(12)
C13 C10 C9 109.34(12)
C18 C10 C9 112.56(12)
C13 C10 C11 101.13(11)
C18 C10 C11 113.96(11)
C9 C10 C11 103.09(11)
O2 C11 C24 107.93(11)
O2 C11 C7 107.12(11)
C24 C11 C7 116.46(12)
O2 C11 C10 106.69(10)
C24 C11 C10 113.72(11)
C7 C11 C10 104.35(11)
O2 C12 C13 114.19(12)
O2 C12 C17 122.83(13)
C13 C12 C17 122.95(14)
C12 C13 C14 119.70(14)
C12 C13 C10 109.74(12)
C14 C13 C10 130.56(14)
C13 C14 C15 118.48(15)
C13 C14 H14 120.8
C15 C14 H14 120.8
C16 C15 C14 120.73(15)
C16 C15 H15 119.6
C14 C15 H15 119.6
C17 C16 C15 121.41(15)
C17 C16 H16 119.3
C15 C16 H16 119.3
C16 C17 C12 116.72(15)
C16 C17 H17 121.6
C12 C17 H17 121.6
C23 C18 C19 118.25(14)
C23 C18 C10 120.81(13)
C19 C18 C10 120.42(13)
C20 C19 C18 120.61(15)
C20 C19 H19 119.7
C18 C19 H19 119.7
C21 C20 C19 120.54(15)
C21 C20 H20 119.7
C19 C20 H20 119.7
C20 C21 C22 119.41(16)
C20 C21 H21 120.3
C22 C21 H21 120.3
C23 C22 C21 119.96(15)
C23 C22 H22 120.0
C21 C22 H22 120.0
C22 C23 C18 121.10(15)
C22 C23 H23 119.5
C18 C23 H23 119.5
C25 C24 C29 118.80(14)
C25 C24 C11 121.52(13)
C29 C24 C11 119.33(13)
C24 C25 C26 120.57(15)
C24 C25 H25 119.7
C26 C25 H25 119.7
C27 C26 C25 120.18(15)
C27 C26 H26 119.9
C25 C26 H26 119.9
C26 C27 C28 119.79(15)
C26 C27 H27 120.1
C28 C27 H27 120.1
C27 C28 C29 120.25(15)
C27 C28 H28 119.9
C29 C28 H28 119.9
C28 C29 C24 120.38(15)
C28 C29 H29 119.8
C24 C29 H29 119.8
C41 O4 C40 108.44(10)
C31 C30 C35 120.45(14)
C31 C30 H30 119.8
C35 C30 H30 119.8
C30 C31 C32 120.61(14)
C30 C31 H31 119.7
C32 C31 H31 119.7
C33 C32 C31 119.53(14)
C33 C32 H32 120.2
C31 C32 H32 120.2
C32 C33 C34 120.24(14)
C32 C33 H33 119.9
C34 C33 H33 119.9
C33 C34 C35 120.95(14)
C33 C34 H34 119.5
C35 C34 H34 119.5
C34 C35 C30 118.20(13)
C34 C35 C36 121.38(13)
C30 C35 C36 120.38(13)
C37 C36 C35 126.27(13)
C37 C36 C40 111.54(13)
C35 C36 C40 122.15(12)
C36 C37 C38 112.13(13)
C36 C37 H37 123.9
C38 C37 H37 123.9
O3 C38 C37 127.27(14)
O3 C38 C39 123.96(13)
C37 C38 C39 108.77(12)
C42 C39 C47 116.28(12)
C42 C39 C38 108.26(12)
C47 C39 C38 112.23(12)
C42 C39 C40 101.10(11)
C47 C39 C40 114.54(12)
C38 C39 C40 103.11(11)
O4 C40 C53 108.48(11)
O4 C40 C36 107.35(11)
C53 C40 C36 115.55(12)
O4 C40 C39 106.78(10)
C53 C40 C39 113.77(12)
C36 C40 C39 104.39(11)
O4 C41 C42 113.81(12)
O4 C41 C46 122.99(13)
C42 C41 C46 123.19(14)
C41 C42 C43 119.49(13)
C41 C42 C39 109.70(12)
C43 C42 C39 130.77(13)
C42 C43 C44 118.68(14)
C42 C43 H43 120.7
C44 C43 H43 120.7
C45 C44 C43 120.77(14)
C45 C44 H44 119.6
C43 C44 H44 119.6
C44 C45 C46 121.24(14)
C44 C45 H45 119.4
C46 C45 H45 119.4
C41 C46 C45 116.61(14)
C41 C46 H46 121.7
C45 C46 H46 121.7
C52 C47 C48 117.85(14)
C52 C47 C39 120.66(13)
C48 C47 C39 121.05(13)
C49 C48 C47 120.58(15)
C49 C48 H48 119.7
C47 C48 H48 119.7
C50 C49 C48 120.65(15)
C50 C49 H49 119.7
C48 C49 H49 119.7
C49 C50 C51 119.49(16)
C49 C50 H50 120.3
C51 C50 H50 120.3
C50 C51 C52 120.08(15)
C50 C51 H51 120.0
C52 C51 H51 120.0
C51 C52 C47 121.30(15)
C51 C52 H52 119.4
C47 C52 H52 119.4
C58 C53 C54 118.87(15)
C58 C53 C40 120.43(13)
C54 C53 C40 120.23(13)
C55 C54 C53 120.45(15)
C55 C54 H54 119.8
C53 C54 H54 119.8
C56 C55 C54 120.07(16)
C56 C55 H55 120.0
C54 C55 H55 120.0
C57 C56 C55 119.88(17)
C57 C56 H56 120.1
C55 C56 H56 120.1
C56 C57 C58 120.48(16)
C56 C57 H57 119.8
C58 C57 H57 119.8
C53 C58 C57 120.24(16)
C53 C58 H58 119.9
C57 C58 H58 119.9

loop_
_geom_bond_atom_site_label_1
_geom_bond_atom_site_label_2
_geom_bond_distance
O1 C9 1.2228(17)
O2 C12 1.3780(17)
O2 C11 1.4662(16)
C1 C2 1.383(2)
C1 C6 1.407(2)
C1 H1 0.9300
C2 C3 1.389(2)
C2 H2 0.9300
C3 C4 1.385(2)
C3 H3 0.9300
C4 C5 1.386(2)
C4 H4 0.9300
C5 C6 1.398(2)
C5 H5 0.9300
C6 C7 1.4749(19)
C7 C8 1.344(2)
C7 C11 1.5320(19)
C8 C9 1.456(2)
C8 H8 0.9300
C9 C10 1.5356(19)
C10 C13 1.5143(19)
C10 C18 1.521(2)
C10 C11 1.5989(19)
C11 C24 1.514(2)
C12 C13 1.378(2)
C12 C17 1.386(2)
C13 C14 1.386(2)
C14 C15 1.390(2)
C14 H14 0.9300
C15 C16 1.387(2)
C15 H15 0.9300
C16 C17 1.385(2)
C16 H16 0.9300
C17 H17 0.9300
C18 C23 1.389(2)
C18 C19 1.394(2)
C19 C20 1.383(2)
C19 H19 0.9300
C20 C21 1.381(2)
C20 H20 0.9300
C21 C22 1.387(2)
C21 H21 0.9300
C22 C23 1.384(2)
C22 H22 0.9300
C23 H23 0.9300
C24 C25 1.387(2)
C24 C29 1.392(2)
C25 C26 1.388(2)
C25 H25 0.9300
C26 C27 1.378(2)
C26 H26 0.9300
C27 C28 1.381(2)
C27 H27 0.9300
C28 C29 1.387(2)
C28 H28 0.9300
C29 H29 0.9300
O3 C38 1.2197(17)
O4 C41 1.3764(17)
O4 C40 1.4620(16)
C30 C31 1.380(2)
C30 C35 1.404(2)
C30 H30 0.9300
C31 C32 1.389(2)
C31 H31 0.9300
C32 C33 1.382(2)
C32 H32 0.9300
C33 C34 1.384(2)
C33 H33 0.9300
C34 C35 1.397(2)
C34 H34 0.9300
C35 C36 1.472(2)
C36 C37 1.344(2)
C36 C40 1.5286(19)
C37 C38 1.455(2)
C37 H37 0.9300
C38 C39 1.5407(19)
C39 C42 1.5157(19)
C39 C47 1.518(2)
C39 C40 1.5938(19)
C40 C53 1.513(2)
C41 C42 1.381(2)
C41 C46 1.387(2)
C42 C43 1.388(2)
C43 C44 1.390(2)
C43 H43 0.9300
C44 C45 1.390(2)
C44 H44 0.9300
C45 C46 1.392(2)
C45 H45 0.9300
C46 H46 0.9300
C47 C52 1.391(2)
C47 C48 1.394(2)
C48 C49 1.386(2)
C48 H48 0.9300
C49 C50 1.375(2)
C49 H49 0.9300
C50 C51 1.380(2)
C50 H50 0.9300
C51 C52 1.381(2)
C51 H51 0.9300
C52 H52 0.9300
C53 C58 1.387(2)
C53 C54 1.396(2)
C54 C55 1.387(2)
C54 H54 0.9300
C55 C56 1.380(3)
C55 H55 0.9300
C56 C57 1.377(2)
C56 H56 0.9300
C57 C58 1.389(2)
C57 H57 0.9300
C58 H58 0.9300

loop_
_geom_torsion_atom_site_label_1
_geom_torsion_atom_site_label_2
_geom_torsion_atom_site_label_3
_geom_torsion_atom_site_label_4
_geom_torsion
C6 C1 C2 C3 -2.6(2)
C1 C2 C3 C4 1.3(2)
C2 C3 C4 C5 0.7(2)
C3 C4 C5 C6 -1.6(2)
C4 C5 C6 C1 0.4(2)
C4 C5 C6 C7 179.21(14)
C2 C1 C6 C5 1.7(2)
C2 C1 C6 C7 -177.17(13)
C5 C6 C7 C8 -174.60(15)
C1 C6 C7 C8 4.2(2)
C5 C6 C7 C11 1.8(2)
C1 C6 C7 C11 -179.36(13)
C6 C7 C8 C9 179.34(13)
C11 C7 C8 C9 2.60(17)
C7 C8 C9 O1 177.09(14)
C7 C8 C9 C10 -3.67(17)
O1 C9 C10 C13 75.34(18)
C8 C9 C10 C13 -103.92(13)
O1 C9 C10 C18 -54.46(19)
C8 C9 C10 C18 126.27(13)
O1 C9 C10 C11 -177.69(14)
C8 C9 C10 C11 3.04(15)
C12 O2 C11 C24 124.56(12)
C12 O2 C11 C7 -109.31(12)
C12 O2 C11 C10 1.98(14)
C8 C7 C11 O2 112.38(13)
C6 C7 C11 O2 -64.51(16)
C8 C7 C11 C24 -126.75(14)
C6 C7 C11 C24 56.37(18)
C8 C7 C11 C10 -0.52(15)
C6 C7 C11 C10 -177.40(12)
C13 C10 C11 O2 -1.67(13)
C18 C10 C11 O2 122.93(12)
C9 C10 C11 O2 -114.77(12)
C13 C10 C11 C24 -120.54(12)
C18 C10 C11 C24 4.06(16)
C9 C10 C11 C24 126.36(12)
C13 C10 C11 C7 111.53(12)
C18 C10 C11 C7 -123.87(12)
C9 C10 C11 C7 -1.57(13)
C11 O2 C12 C13 -1.56(16)
C11 O2 C12 C17 -179.55(14)
O2 C12 C13 C14 -179.57(13)
C17 C12 C13 C14 -1.6(2)
O2 C12 C13 C10 0.39(17)
C17 C12 C13 C10 178.38(13)
C18 C10 C13 C12 -122.71(14)
C9 C10 C13 C12 109.11(14)
C11 C10 C13 C12 0.82(15)
C18 C10 C13 C14 57.2(2)
C9 C10 C13 C14 -70.93(19)
C11 C10 C13 C14 -179.22(15)
C12 C13 C14 C15 0.8(2)
C10 C13 C14 C15 -179.17(15)
C13 C14 C15 C16 0.3(2)
C14 C15 C16 C17 -0.7(3)
C15 C16 C17 C12 -0.1(2)
O2 C12 C17 C16 179.01(13)
C13 C12 C17 C16 1.2(2)
C13 C10 C18 C23 24.47(19)
C9 C10 C18 C23 151.03(14)
C11 C10 C18 C23 -92.03(16)
C13 C10 C18 C19 -163.86(13)
C9 C10 C18 C19 -37.30(18)
C11 C10 C18 C19 79.64(17)
C23 C18 C19 C20 3.8(2)
C10 C18 C19 C20 -168.11(14)
C18 C19 C20 C21 -1.1(2)
C19 C20 C21 C22 -2.0(2)
C20 C21 C22 C23 2.4(2)
C21 C22 C23 C18 0.3(2)
C19 C18 C23 C22 -3.4(2)
C10 C18 C23 C22 168.46(14)
O2 C11 C24 C25 148.29(13)
C7 C11 C24 C25 27.84(19)
C10 C11 C24 C25 -93.56(16)
O2 C11 C24 C29 -38.59(17)
C7 C11 C24 C29 -159.03(13)
C10 C11 C24 C29 79.57(16)
C29 C24 C25 C26 -0.6(2)
C11 C24 C25 C26 172.61(14)
C24 C25 C26 C27 -0.6(2)
C25 C26 C27 C28 0.8(2)
C26 C27 C28 C29 0.2(3)
C27 C28 C29 C24 -1.4(3)
C25 C24 C29 C28 1.6(2)
C11 C24 C29 C28 -171.72(14)
C35 C30 C31 C32 -0.9(2)
C30 C31 C32 C33 0.0(2)
C31 C32 C33 C34 0.3(2)
C32 C33 C34 C35 0.3(2)
C33 C34 C35 C30 -1.2(2)
C33 C34 C35 C36 176.58(14)
C31 C30 C35 C34 1.5(2)
C31 C30 C35 C36 -176.32(14)
C34 C35 C36 C37 -165.86(15)
C30 C35 C36 C37 11.9(2)
C34 C35 C36 C40 11.9(2)
C30 C35 C36 C40 -170.36(13)
C35 C36 C37 C38 180.00(13)
C40 C36 C37 C38 2.06(17)
C36 C37 C38 O3 177.45(15)
C36 C37 C38 C39 -2.55(17)
O3 C38 C39 C42 75.33(18)
C37 C38 C39 C42 -104.66(13)
O3 C38 C39 C47 -54.35(19)
C37 C38 C39 C47 125.66(13)
O3 C38 C39 C40 -178.11(14)
C37 C38 C39 C40 1.89(15)
C41 O4 C40 C53 127.00(12)
C41 O4 C40 C36 -107.48(12)
C41 O4 C40 C39 4.00(14)
C37 C36 C40 O4 112.37(13)
C35 C36 C40 O4 -65.66(16)
C37 C36 C40 C53 -126.46(14)
C35 C36 C40 C53 55.50(18)
C37 C36 C40 C39 -0.74(16)
C35 C36 C40 C39 -178.77(12)
C42 C39 C40 O4 -2.33(14)
C47 C39 C40 O4 123.51(12)
C38 C39 C40 O4 -114.26(12)
C42 C39 C40 C53 -121.97(12)
C47 C39 C40 C53 3.86(16)
C38 C39 C40 C53 126.09(12)
C42 C39 C40 C36 111.19(12)
C47 C39 C40 C36 -122.97(12)
C38 C39 C40 C36 -0.74(14)
C40 O4 C41 C42 -4.34(16)
C40 O4 C41 C46 176.63(13)
O4 C41 C42 C43 -179.24(13)
C46 C41 C42 C43 -0.2(2)
O4 C41 C42 C39 2.74(17)
C46 C41 C42 C39 -178.23(13)
C47 C39 C42 C41 -124.75(14)
C38 C39 C42 C41 107.86(13)
C40 C39 C42 C41 -0.09(15)
C47 C39 C42 C43 57.5(2)
C38 C39 C42 C43 -69.9(2)
C40 C39 C42 C43 -177.81(15)
C41 C42 C43 C44 0.1(2)
C39 C42 C43 C44 177.66(15)
C42 C43 C44 C45 -0.5(2)
C43 C44 C45 C46 0.9(2)
O4 C41 C46 C45 179.56(13)
C42 C41 C46 C45 0.6(2)
C44 C45 C46 C41 -1.0(2)
C42 C39 C47 C52 31.77(19)
C38 C39 C47 C52 157.17(14)
C40 C39 C47 C52 -85.71(16)
C42 C39 C47 C48 -156.02(14)
C38 C39 C47 C48 -30.62(19)
C40 C39 C47 C48 86.51(17)
C52 C47 C48 C49 2.1(2)
C39 C47 C48 C49 -170.31(14)
C47 C48 C49 C50 -0.3(2)
C48 C49 C50 C51 -1.4(2)
C49 C50 C51 C52 1.3(3)
C50 C51 C52 C47 0.6(3)
C48 C47 C52 C51 -2.3(2)
C39 C47 C52 C51 170.16(15)
O4 C40 C53 C58 -35.10(18)
C36 C40 C53 C58 -155.66(14)
C39 C40 C53 C58 83.58(17)
O4 C40 C53 C54 152.77(13)
C36 C40 C53 C54 32.22(19)
C39 C40 C53 C54 -88.55(16)
C58 C53 C54 C55 -0.4(2)
C40 C53 C54 C55 171.80(14)
C53 C54 C55 C56 -0.3(2)
C54 C55 C56 C57 0.2(3)
C55 C56 C57 C58 0.7(3)
C54 C53 C58 C57 1.3(2)
C40 C53 C58 C57 -170.97(14)
C56 C57 C58 C53 -1.4(3)
